data_4315982
loop_
_publ_author_name
'Ryan E. Cowley'
'Nathan J. DeYonker'
'Nathan A. Eckert'
'Thomas R. Cundari'
'Serena DeBeer'
'Eckhard Bill'
'Xavier Ottenwaelder'
'Christine Flaschenriem'
'Patrick L. Holland'

_publ_section_title
;
 Three-Coordinate Terminal Imidoiron(III) Complexes: Structure,
 Spectroscopy, and Mechanism of Formation
;
_journal_name_full 'Inorganic Chemistry'
_journal_page_first 6172
_journal_page_last 6187
_journal_paper_doi 10.1021/ic100846b
_journal_volume 49
_journal_year 2010
_chemical_formula_moiety 'C39 H57 Fe N3'
_chemical_formula_sum 'C39 H57 Fe N3'
_chemical_formula_weight 623.73
_chemical_name_common 3
_chemical_name_systematic
; 
 ? 
;
_space_group_IT_number 14
_symmetry_cell_setting monoclinic
_symmetry_space_group_name_Hall '-P 2ybc'
_symmetry_space_group_name_H-M 'P 1 21/c 1'
_atom_sites_solution_hydrogens geom
_atom_sites_solution_primary direct
_atom_sites_solution_secondary difmap
_audit_creation_method SHELXL-97
_cell_angle_alpha 90.00
_cell_angle_beta 95.0910(10)
_cell_angle_gamma 90.00
_cell_formula_units_Z 4
_cell_length_a 10.9816(7)
_cell_length_b 13.1386(8)
_cell_length_c 25.7345(15)
_cell_measurement_reflns_used 6026
_cell_measurement_temperature 193(2)
_cell_measurement_theta_max 25.26
_cell_measurement_theta_min 2.42
_cell_volume 3698.4(4)
_computing_cell_refinement 'SAINT (Bruker, 2003)'
_computing_data_collection 'SMART (Bruker, 2003)'
_computing_data_reduction 'SAINT (Bruker, 2003)'
_computing_molecular_graphics 'SHELXTL (Sheldrick, 2008)'
_computing_publication_material 'SHELXTL (Sheldrick, 2008)'
_computing_structure_refinement 'SHELXL-97 (Sheldrick, 2008)'
_computing_structure_solution 'SHELXS-97 (Sheldrick, 2008)'
_diffrn_ambient_temperature 193(2)
_diffrn_measured_fraction_theta_full 0.985
_diffrn_measured_fraction_theta_max 0.985
_diffrn_measurement_device_type 'Siemens SMART CCD platform'
_diffrn_measurement_method 'area detector, \w scans per \f'
_diffrn_radiation_monochromator graphite
_diffrn_radiation_source 'fine-focus sealed tube'
_diffrn_radiation_type MoK\a
_diffrn_radiation_wavelength 0.71073
_diffrn_reflns_av_R_equivalents 0.0410
_diffrn_reflns_av_sigmaI/netI 0.0394
_diffrn_reflns_limit_h_max 14
_diffrn_reflns_limit_h_min -14
_diffrn_reflns_limit_k_max 17
_diffrn_reflns_limit_k_min -17
_diffrn_reflns_limit_l_max 34
_diffrn_reflns_limit_l_min -33
_diffrn_reflns_number 43601
_diffrn_reflns_theta_full 28.30
_diffrn_reflns_theta_max 28.30
_diffrn_reflns_theta_min 1.74
_exptl_absorpt_coefficient_mu 0.436
_exptl_absorpt_correction_T_max 25.26
_exptl_absorpt_correction_T_min 2.42
_exptl_absorpt_correction_type multi-scan
_exptl_absorpt_process_details 'SADABS (Sheldrick, 2008)'
_exptl_crystal_colour yellow
_exptl_crystal_density_diffrn 1.120
_exptl_crystal_density_method 'not measured'
_exptl_crystal_description plate
_exptl_crystal_F_000 1352
_exptl_crystal_size_max 0.47
_exptl_crystal_size_mid 0.42
_exptl_crystal_size_min 0.10
_refine_diff_density_max 0.629
_refine_diff_density_min -0.532
_refine_diff_density_rms 0.056
_refine_ls_extinction_method none
_refine_ls_goodness_of_fit_ref 1.042
_refine_ls_hydrogen_treatment mixed
_refine_ls_matrix_type full
_refine_ls_number_parameters 402
_refine_ls_number_reflns 9061
_refine_ls_number_restraints 0
_refine_ls_restrained_S_all 1.042
_refine_ls_R_factor_all 0.0835
_refine_ls_R_factor_gt 0.0551
_refine_ls_shift/su_max 0.001
_refine_ls_shift/su_mean 0.000
_refine_ls_structure_factor_coef Fsqd
_refine_ls_weighting_details 'calc w=1/[\s^2^(Fo^2^)+(0.0716P)^2^+1.5960P] where P=(Fo^2^+2Fc^2^)/3'
_refine_ls_weighting_scheme calc
_refine_ls_wR_factor_gt 0.1305
_refine_ls_wR_factor_ref 0.1433
_reflns_number_gt 6653
_reflns_number_total 9061
_reflns_threshold_expression >2sigma(I)
_cod_data_source_file ic100846b_si_001_2.cif
_cod_data_source_block 3
_cod_database_code 4315982

loop_
_symmetry_equiv_pos_as_xyz
'x, y, z'
'-x, y+1/2, -z+1/2'
'-x, -y, -z'
'x, -y-1/2, z-1/2'

loop_
_atom_site_label
_atom_site_type_symbol
_atom_site_fract_x
_atom_site_fract_y
_atom_site_fract_z
_atom_site_U_iso_or_equiv
_atom_site_adp_type
_atom_site_occupancy
_atom_site_symmetry_multiplicity
_atom_site_calc_flag
_atom_site_refinement_flags
_atom_site_disorder_assembly
_atom_site_disorder_group
Fe1 Fe 0.74142(3) 0.74019(2) 0.129122(11) 0.03008(10) Uani 1 1 d . . .
N11 N 0.85178(15) 0.68285(12) 0.18647(6) 0.0260(4) Uani 1 1 d . . .
N21 N 0.85761(16) 0.85046(13) 0.11494(6) 0.0287(4) Uani 1 1 d . . .
C11 C 1.0362(2) 0.66558(18) 0.24704(9) 0.0384(5) Uani 1 1 d . . .
H11A H 0.9906 0.6638 0.2781 0.058 Uiso 1 1 calc R . .
H11B H 1.1137 0.7016 0.2552 0.058 Uiso 1 1 calc R . .
H11C H 1.0527 0.5959 0.2361 0.058 Uiso 1 1 calc R . .
C21 C 0.9615(2) 0.72019(16) 0.20350(8) 0.0295(4) Uani 1 1 d . . .
C31 C 1.01171(19) 0.80745(16) 0.18295(8) 0.0320(5) Uani 1 1 d . . .
H31A H 1.0881 0.8286 0.1997 0.038 Uiso 1 1 calc R . .
C41 C 0.96492(19) 0.86800(16) 0.14118(8) 0.0308(5) Uani 1 1 d . . .
C51 C 1.0427(2) 0.95562(19) 0.12535(10) 0.0471(6) Uani 1 1 d . . .
H51A H 0.9947 1.0186 0.1245 0.071 Uiso 1 1 calc R . .
H51B H 1.0696 0.9424 0.0907 0.071 Uiso 1 1 calc R . .
H51C H 1.1143 0.9627 0.1506 0.071 Uiso 1 1 calc R . .
C12 C 0.80504(18) 0.59375(15) 0.21023(8) 0.0262(4) Uani 1 1 d . . .
C22 C 0.73652(19) 0.60536(16) 0.25376(8) 0.0308(4) Uani 1 1 d . . .
C32 C 0.6799(2) 0.51943(19) 0.27210(9) 0.0385(5) Uani 1 1 d . . .
H32A H 0.6340 0.5254 0.3016 0.046 Uiso 1 1 calc R . .
C42 C 0.6889(2) 0.42545(18) 0.24843(10) 0.0408(6) Uani 1 1 d . . .
H42A H 0.6467 0.3684 0.2607 0.049 Uiso 1 1 calc R . .
C52 C 0.7593(2) 0.41500(17) 0.20701(9) 0.0369(5) Uani 1 1 d . . .
H52A H 0.7668 0.3500 0.1914 0.044 Uiso 1 1 calc R . .
C62 C 0.81977(19) 0.49803(15) 0.18755(8) 0.0297(4) Uani 1 1 d . . .
C72 C 0.7234(2) 0.70815(19) 0.27959(9) 0.0398(5) Uani 1 1 d . . .
H72A H 0.7869 0.7542 0.2668 0.048 Uiso 1 1 calc R . .
C82 C 0.7465(3) 0.7025(2) 0.33887(10) 0.0592(7) Uani 1 1 d . . .
H82A H 0.8262 0.6709 0.3483 0.089 Uiso 1 1 calc R . .
H82B H 0.6822 0.6618 0.3529 0.089 Uiso 1 1 calc R . .
H82C H 0.7458 0.7714 0.3535 0.089 Uiso 1 1 calc R . .
C92 C 0.5993(3) 0.7558(3) 0.26403(15) 0.0799(12) Uani 1 1 d . . .
H92A H 0.5891 0.7650 0.2261 0.120 Uiso 1 1 calc R . .
H92B H 0.5941 0.8220 0.2812 0.120 Uiso 1 1 calc R . .
H92C H 0.5347 0.7109 0.2747 0.120 Uiso 1 1 calc R . .
C102 C 0.9001(2) 0.48346(17) 0.14267(9) 0.0384(5) Uani 1 1 d . . .
H10A H 0.9467 0.5480 0.1388 0.046 Uiso 1 1 calc R . .
C112 C 0.9930(3) 0.3978(2) 0.15380(12) 0.0535(7) Uani 1 1 d . . .
H11D H 1.0500 0.3968 0.1266 0.080 Uiso 1 1 calc R . .
H11E H 0.9500 0.3324 0.1541 0.080 Uiso 1 1 calc R . .
H11F H 1.0385 0.4091 0.1878 0.080 Uiso 1 1 calc R . .
C122 C 0.8237(3) 0.4638(3) 0.09128(11) 0.0637(8) Uani 1 1 d . . .
H12A H 0.7680 0.5211 0.0835 0.096 Uiso 1 1 calc R . .
H12B H 0.7763 0.4012 0.0941 0.096 Uiso 1 1 calc R . .
H12C H 0.8778 0.4564 0.0632 0.096 Uiso 1 1 calc R . .
C13 C 0.81351(19) 0.91017(15) 0.07022(8) 0.0303(5) Uani 1 1 d . . .
C23 C 0.8388(2) 0.87733(16) 0.02035(8) 0.0344(5) Uani 1 1 d . . .
C33 C 0.7782(3) 0.92618(19) -0.02266(9) 0.0459(6) Uani 1 1 d . . .
H33A H 0.7936 0.9051 -0.0568 0.055 Uiso 1 1 calc R . .
C43 C 0.6971(3) 1.0036(2) -0.01692(11) 0.0536(7) Uani 1 1 d . . .
H43A H 0.6548 1.0339 -0.0468 0.064 Uiso 1 1 calc R . .
C53 C 0.6767(2) 1.0378(2) 0.03246(11) 0.0481(6) Uani 1 1 d . . .
H53A H 0.6223 1.0931 0.0361 0.058 Uiso 1 1 calc R . .
C63 C 0.7344(2) 0.99258(17) 0.07670(9) 0.0363(5) Uani 1 1 d . . .
C73 C 0.9261(2) 0.79056(18) 0.01276(9) 0.0404(5) Uani 1 1 d . . .
H73A H 0.9709 0.7751 0.0474 0.048 Uiso 1 1 calc R . .
C83 C 0.8570(3) 0.6947(2) -0.00591(13) 0.0666(9) Uani 1 1 d . . .
H83A H 0.7982 0.6764 0.0191 0.100 Uiso 1 1 calc R . .
H83B H 0.9150 0.6387 -0.0086 0.100 Uiso 1 1 calc R . .
H83C H 0.8133 0.7073 -0.0402 0.100 Uiso 1 1 calc R . .
C93 C 1.0210(3) 0.8170(2) -0.02516(11) 0.0569(7) Uani 1 1 d . . .
H93A H 1.0616 0.8810 -0.0144 0.085 Uiso 1 1 calc R . .
H93B H 0.9803 0.8247 -0.0604 0.085 Uiso 1 1 calc R . .
H93C H 1.0818 0.7624 -0.0250 0.085 Uiso 1 1 calc R . .
C103 C 0.7115(2) 1.03070(19) 0.13061(11) 0.0455(6) Uani 1 1 d . . .
H10B H 0.7733 0.9977 0.1561 0.055 Uiso 1 1 calc R . .
C113 C 0.7283(4) 1.1455(2) 0.13601(14) 0.0758(10) Uani 1 1 d . . .
H11G H 0.8109 1.1641 0.1278 0.114 Uiso 1 1 calc R . .
H11H H 0.7168 1.1661 0.1719 0.114 Uiso 1 1 calc R . .
H11I H 0.6680 1.1803 0.1118 0.114 Uiso 1 1 calc R . .
C123 C 0.5854(3) 1.0001(3) 0.14544(16) 0.0886(13) Uani 1 1 d . . .
H12D H 0.5757 0.9262 0.1420 0.133 Uiso 1 1 calc R . .
H12E H 0.5226 1.0342 0.1222 0.133 Uiso 1 1 calc R . .
H12F H 0.5768 1.0203 0.1816 0.133 Uiso 1 1 calc R . .
N14 N 0.59053(19) 0.72910(17) 0.09056(9) 0.0448(5) Uani 1 1 d . . .
H14 H 0.574(3) 0.772(2) 0.0671(13) 0.060(9) Uiso 1 1 d . . .
C14 C 0.48127(19) 0.66845(16) 0.09509(9) 0.0333(5) Uani 1 1 d . . .
C24 C 0.5070(3) 0.5905(2) 0.13781(11) 0.0556(7) Uani 1 1 d . . .
H24A H 0.5322 0.6256 0.1711 0.067 Uiso 1 1 calc R . .
H24B H 0.5750 0.5460 0.1292 0.067 Uiso 1 1 calc R . .
C34 C 0.3931(3) 0.5255(3) 0.14425(14) 0.0789(12) Uani 1 1 d . . .
H34A H 0.4115 0.4755 0.1732 0.095 Uiso 1 1 calc R . .
C44 C 0.2882(4) 0.5934(5) 0.15697(18) 0.119(2) Uani 1 1 d . . .
H44A H 0.3117 0.6325 0.1892 0.142 Uiso 1 1 calc R . .
H44B H 0.2159 0.5514 0.1628 0.142 Uiso 1 1 calc R . .
C54 C 0.2573(3) 0.6665(3) 0.1114(2) 0.1070(17) Uani 1 1 d . . .
H54A H 0.1861 0.7103 0.1185 0.128 Uiso 1 1 calc R . .
C64 C 0.2286(3) 0.6067(3) 0.06123(18) 0.0887(12) Uani 1 1 d . . .
H64A H 0.1555 0.5638 0.0643 0.106 Uiso 1 1 calc R . .
H64B H 0.2103 0.6544 0.0318 0.106 Uiso 1 1 calc R . .
C74 C 0.3326(3) 0.5421(3) 0.05084(12) 0.0678(9) Uani 1 1 d . . .
H74A H 0.3123 0.5033 0.0178 0.081 Uiso 1 1 calc R . .
C84 C 0.4449(3) 0.6101(3) 0.04492(11) 0.0634(8) Uani 1 1 d . . .
H84A H 0.5143 0.5674 0.0360 0.076 Uiso 1 1 calc R . .
H84B H 0.4258 0.6590 0.0160 0.076 Uiso 1 1 calc R . .
C94 C 0.3730(3) 0.7332(2) 0.10741(19) 0.0850(12) Uani 1 1 d . . .
H94A H 0.3561 0.7848 0.0797 0.102 Uiso 1 1 calc R . .
H94B H 0.3930 0.7694 0.1408 0.102 Uiso 1 1 calc R . .
C104 C 0.3589(3) 0.4694(3) 0.09459(16) 0.0831(11) Uani 1 1 d . . .
H10C H 0.4268 0.4238 0.0868 0.100 Uiso 1 1 calc R . .
H10D H 0.2859 0.4269 0.0985 0.100 Uiso 1 1 calc R . .

loop_
_atom_site_aniso_label
_atom_site_aniso_U_11
_atom_site_aniso_U_22
_atom_site_aniso_U_33
_atom_site_aniso_U_23
_atom_site_aniso_U_13
_atom_site_aniso_U_12
Fe1 0.03109(17) 0.02970(17) 0.02854(17) 0.00504(12) -0.00244(12) -0.00917(12)
N11 0.0299(9) 0.0237(8) 0.0239(8) 0.0014(6) 0.0001(7) -0.0045(7)
N21 0.0344(9) 0.0267(9) 0.0249(8) 0.0018(7) 0.0010(7) -0.0076(7)
C11 0.0356(12) 0.0425(13) 0.0352(12) 0.0062(10) -0.0067(10) -0.0041(10)
C21 0.0343(11) 0.0301(10) 0.0240(10) -0.0020(8) 0.0015(8) -0.0017(8)
C31 0.0297(11) 0.0349(11) 0.0304(11) -0.0005(9) -0.0038(9) -0.0086(9)
C41 0.0342(11) 0.0284(10) 0.0299(11) -0.0016(8) 0.0036(9) -0.0100(8)
C51 0.0462(14) 0.0428(14) 0.0504(15) 0.0104(11) -0.0054(11) -0.0225(11)
C12 0.0254(10) 0.0265(10) 0.0259(10) 0.0044(8) -0.0022(8) -0.0008(8)
C22 0.0305(11) 0.0350(11) 0.0264(10) 0.0036(8) 0.0007(8) 0.0020(9)
C32 0.0330(12) 0.0498(14) 0.0335(12) 0.0112(10) 0.0065(9) -0.0010(10)
C42 0.0344(12) 0.0389(13) 0.0486(14) 0.0159(11) -0.0001(10) -0.0091(10)
C52 0.0404(13) 0.0260(11) 0.0429(13) 0.0042(9) -0.0037(10) -0.0038(9)
C62 0.0320(11) 0.0272(10) 0.0293(10) 0.0037(8) -0.0005(9) -0.0004(8)
C72 0.0487(14) 0.0414(13) 0.0295(11) -0.0042(10) 0.0051(10) 0.0040(11)
C82 0.078(2) 0.0666(18) 0.0329(13) -0.0081(13) 0.0027(13) 0.0004(16)
C92 0.084(2) 0.078(2) 0.073(2) -0.0318(18) -0.0208(19) 0.0427(19)
C102 0.0467(14) 0.0292(11) 0.0404(13) -0.0023(9) 0.0101(11) 0.0023(10)
C112 0.0467(15) 0.0493(15) 0.0661(18) -0.0025(13) 0.0143(13) 0.0091(12)
C122 0.079(2) 0.076(2) 0.0356(14) -0.0073(14) 0.0057(14) 0.0184(17)
C13 0.0325(11) 0.0275(10) 0.0299(11) 0.0051(8) -0.0021(9) -0.0117(8)
C23 0.0441(13) 0.0284(11) 0.0295(11) 0.0033(9) -0.0034(9) -0.0125(9)
C33 0.0622(17) 0.0420(14) 0.0318(12) 0.0044(10) -0.0061(11) -0.0127(12)
C43 0.0577(17) 0.0508(16) 0.0478(16) 0.0176(12) -0.0199(13) -0.0073(13)
C53 0.0437(14) 0.0400(13) 0.0586(17) 0.0101(12) -0.0066(12) -0.0009(11)
C63 0.0366(12) 0.0318(11) 0.0402(12) 0.0038(9) 0.0009(10) -0.0090(9)
C73 0.0587(16) 0.0335(12) 0.0286(11) 0.0003(9) 0.0021(10) -0.0034(11)
C83 0.093(2) 0.0398(15) 0.071(2) -0.0123(14) 0.0261(18) -0.0186(15)
C93 0.0608(18) 0.0567(17) 0.0551(17) 0.0062(13) 0.0152(14) -0.0049(14)
C103 0.0444(14) 0.0385(13) 0.0541(15) -0.0022(11) 0.0075(12) 0.0011(11)
C113 0.103(3) 0.0444(17) 0.077(2) -0.0157(15) -0.007(2) -0.0134(17)
C123 0.078(2) 0.088(3) 0.107(3) -0.043(2) 0.049(2) -0.023(2)
N14 0.0391(11) 0.0472(12) 0.0449(12) 0.0200(10) -0.0135(9) -0.0177(9)
C14 0.0280(11) 0.0332(11) 0.0373(12) 0.0027(9) -0.0040(9) -0.0056(9)
C24 0.0467(15) 0.0596(17) 0.0571(17) 0.0232(13) -0.0138(13) -0.0227(13)
C34 0.074(2) 0.087(2) 0.071(2) 0.0398(19) -0.0218(18) -0.050(2)
C44 0.085(3) 0.183(5) 0.094(3) -0.042(3) 0.051(3) -0.075(3)
C54 0.049(2) 0.090(3) 0.190(5) -0.019(3) 0.056(3) 0.0070(19)
C64 0.051(2) 0.094(3) 0.114(3) 0.018(2) -0.028(2) -0.0180(19)
C74 0.062(2) 0.081(2) 0.0569(18) -0.0102(16) -0.0152(15) -0.0313(17)
C84 0.0579(18) 0.090(2) 0.0412(15) -0.0055(15) -0.0018(13) -0.0312(16)
C94 0.0528(19) 0.0506(18) 0.153(4) -0.015(2) 0.017(2) 0.0075(14)
C104 0.074(2) 0.0565(19) 0.116(3) 0.006(2) -0.007(2) -0.0323(17)

loop_
_atom_type_symbol
_atom_type_description
_atom_type_scat_dispersion_real
_atom_type_scat_dispersion_imag
_atom_type_scat_source
C C 0.0033 0.0016 'International Tables Vol C Tables 4.2.6.8 and 6.1.1.4'
H H 0.0000 0.0000 'International Tables Vol C Tables 4.2.6.8 and 6.1.1.4'
N N 0.0061 0.0033 'International Tables Vol C Tables 4.2.6.8 and 6.1.1.4'
Fe Fe 0.3463 0.8444 'International Tables Vol C Tables 4.2.6.8 and 6.1.1.4'

loop_
_geom_angle_atom_site_label_1
_geom_angle_atom_site_label_2
_geom_angle_atom_site_label_3
_geom_angle
_geom_angle_site_symmetry_1
_geom_angle_site_symmetry_3
_geom_angle_publ_flag
N14 Fe1 N11 145.86(8) . . ?
N14 Fe1 N21 121.04(8) . . ?
N11 Fe1 N21 93.09(7) . . ?
C21 N11 C12 120.31(17) . . ?
C21 N11 Fe1 125.47(14) . . ?
C12 N11 Fe1 114.23(12) . . ?
C41 N21 C13 122.21(17) . . ?
C41 N21 Fe1 126.16(14) . . ?
C13 N21 Fe1 111.60(12) . . ?
C21 C11 H11A 109.5 . . ?
C21 C11 H11B 109.5 . . ?
H11A C11 H11B 109.5 . . ?
C21 C11 H11C 109.5 . . ?
H11A C11 H11C 109.5 . . ?
H11B C11 H11C 109.5 . . ?
N11 C21 C31 123.43(19) . . ?
N11 C21 C11 118.87(18) . . ?
C31 C21 C11 117.70(19) . . ?
C21 C31 C41 128.91(19) . . ?
C21 C31 H31A 115.5 . . ?
C41 C31 H31A 115.5 . . ?
N21 C41 C31 122.84(18) . . ?
N21 C41 C51 119.58(19) . . ?
C31 C41 C51 117.57(19) . . ?
C41 C51 H51A 109.5 . . ?
C41 C51 H51B 109.5 . . ?
H51A C51 H51B 109.5 . . ?
C41 C51 H51C 109.5 . . ?
H51A C51 H51C 109.5 . . ?
H51B C51 H51C 109.5 . . ?
C62 C12 C22 121.09(18) . . ?
C62 C12 N11 119.68(17) . . ?
C22 C12 N11 119.03(18) . . ?
C32 C22 C12 117.8(2) . . ?
C32 C22 C72 120.7(2) . . ?
C12 C22 C72 121.42(19) . . ?
C42 C32 C22 121.5(2) . . ?
C42 C32 H32A 119.2 . . ?
C22 C32 H32A 119.2 . . ?
C52 C42 C32 119.7(2) . . ?
C52 C42 H42A 120.1 . . ?
C32 C42 H42A 120.1 . . ?
C42 C52 C62 121.2(2) . . ?
C42 C52 H52A 119.4 . . ?
C62 C52 H52A 119.4 . . ?
C52 C62 C12 118.47(19) . . ?
C52 C62 C102 119.98(19) . . ?
C12 C62 C102 121.55(18) . . ?
C22 C72 C92 111.6(2) . . ?
C22 C72 C82 112.4(2) . . ?
C92 C72 C82 110.4(2) . . ?
C22 C72 H72A 107.4 . . ?
C92 C72 H72A 107.4 . . ?
C82 C72 H72A 107.4 . . ?
C72 C82 H82A 109.5 . . ?
C72 C82 H82B 109.5 . . ?
H82A C82 H82B 109.5 . . ?
C72 C82 H82C 109.5 . . ?
H82A C82 H82C 109.5 . . ?
H82B C82 H82C 109.5 . . ?
C72 C92 H92A 109.5 . . ?
C72 C92 H92B 109.5 . . ?
H92A C92 H92B 109.5 . . ?
C72 C92 H92C 109.5 . . ?
H92A C92 H92C 109.5 . . ?
H92B C92 H92C 109.5 . . ?
C122 C102 C62 111.5(2) . . ?
C122 C102 C112 110.1(2) . . ?
C62 C102 C112 111.8(2) . . ?
C122 C102 H10A 107.7 . . ?
C62 C102 H10A 107.7 . . ?
C112 C102 H10A 107.7 . . ?
C102 C112 H11D 109.5 . . ?
C102 C112 H11E 109.5 . . ?
H11D C112 H11E 109.5 . . ?
C102 C112 H11F 109.5 . . ?
H11D C112 H11F 109.5 . . ?
H11E C112 H11F 109.5 . . ?
C102 C122 H12A 109.5 . . ?
C102 C122 H12B 109.5 . . ?
H12A C122 H12B 109.5 . . ?
C102 C122 H12C 109.5 . . ?
H12A C122 H12C 109.5 . . ?
H12B C122 H12C 109.5 . . ?
C23 C13 C63 121.2(2) . . ?
C23 C13 N21 118.88(19) . . ?
C63 C13 N21 119.44(19) . . ?
C33 C23 C13 117.7(2) . . ?
C33 C23 C73 120.5(2) . . ?
C13 C23 C73 121.87(19) . . ?
C43 C33 C23 121.7(2) . . ?
C43 C33 H33A 119.2 . . ?
C23 C33 H33A 119.2 . . ?
C33 C43 C53 120.0(2) . . ?
C33 C43 H43A 120.0 . . ?
C53 C43 H43A 120.0 . . ?
C43 C53 C63 121.0(2) . . ?
C43 C53 H53A 119.5 . . ?
C63 C53 H53A 119.5 . . ?
C53 C63 C13 118.3(2) . . ?
C53 C63 C103 120.6(2) . . ?
C13 C63 C103 121.1(2) . . ?
C23 C73 C83 111.1(2) . . ?
C23 C73 C93 112.7(2) . . ?
C83 C73 C93 109.6(2) . . ?
C23 C73 H73A 107.8 . . ?
C83 C73 H73A 107.8 . . ?
C93 C73 H73A 107.8 . . ?
C73 C83 H83A 109.5 . . ?
C73 C83 H83B 109.5 . . ?
H83A C83 H83B 109.5 . . ?
C73 C83 H83C 109.5 . . ?
H83A C83 H83C 109.5 . . ?
H83B C83 H83C 109.5 . . ?
C73 C93 H93A 109.5 . . ?
C73 C93 H93B 109.5 . . ?
H93A C93 H93B 109.5 . . ?
C73 C93 H93C 109.5 . . ?
H93A C93 H93C 109.5 . . ?
H93B C93 H93C 109.5 . . ?
C63 C103 C123 111.7(2) . . ?
C63 C103 C113 112.4(2) . . ?
C123 C103 C113 110.1(3) . . ?
C63 C103 H10B 107.4 . . ?
C123 C103 H10B 107.4 . . ?
C113 C103 H10B 107.4 . . ?
C103 C113 H11G 109.5 . . ?
C103 C113 H11H 109.5 . . ?
H11G C113 H11H 109.5 . . ?
C103 C113 H11I 109.5 . . ?
H11G C113 H11I 109.5 . . ?
H11H C113 H11I 109.5 . . ?
C103 C123 H12D 109.5 . . ?
C103 C123 H12E 109.5 . . ?
H12D C123 H12E 109.5 . . ?
C103 C123 H12F 109.5 . . ?
H12D C123 H12F 109.5 . . ?
H12E C123 H12F 109.5 . . ?
C14 N14 Fe1 134.65(16) . . ?
C14 N14 H14 107(2) . . ?
Fe1 N14 H14 117(2) . . ?
N14 C14 C24 109.14(18) . . ?
N14 C14 C94 112.2(2) . . ?
C24 C14 C94 109.1(3) . . ?
N14 C14 C84 111.3(2) . . ?
C24 C14 C84 107.1(2) . . ?
C94 C14 C84 107.9(3) . . ?
C14 C24 C34 110.8(2) . . ?
C14 C24 H24A 109.5 . . ?
C34 C24 H24A 109.5 . . ?
C14 C24 H24B 109.5 . . ?
C34 C24 H24B 109.5 . . ?
H24A C24 H24B 108.1 . . ?
C104 C34 C44 109.7(3) . . ?
C104 C34 C24 109.1(3) . . ?
C44 C34 C24 109.7(3) . . ?
C104 C34 H34A 109.4 . . ?
C44 C34 H34A 109.4 . . ?
C24 C34 H34A 109.4 . . ?
C34 C44 C54 109.0(3) . . ?
C34 C44 H44A 109.9 . . ?
C54 C44 H44A 109.9 . . ?
C34 C44 H44B 109.9 . . ?
C54 C44 H44B 109.9 . . ?
H44A C44 H44B 108.3 . . ?
C64 C54 C44 110.0(4) . . ?
C64 C54 C94 110.1(4) . . ?
C44 C54 C94 106.1(4) . . ?
C64 C54 H54A 110.2 . . ?
C44 C54 H54A 110.2 . . ?
C94 C54 H54A 110.2 . . ?
C74 C64 C54 110.3(3) . . ?
C74 C64 H64A 109.6 . . ?
C54 C64 H64A 109.6 . . ?
C74 C64 H64B 109.6 . . ?
C54 C64 H64B 109.6 . . ?
H64A C64 H64B 108.1 . . ?
C64 C74 C104 109.6(3) . . ?
C64 C74 C84 108.9(3) . . ?
C104 C74 C84 110.2(3) . . ?
C64 C74 H74A 109.4 . . ?
C104 C74 H74A 109.4 . . ?
C84 C74 H74A 109.4 . . ?
C14 C84 C74 111.1(2) . . ?
C14 C84 H84A 109.4 . . ?
C74 C84 H84A 109.4 . . ?
C14 C84 H84B 109.4 . . ?
C74 C84 H84B 109.4 . . ?
H84A C84 H84B 108.0 . . ?
C14 C94 C54 111.0(3) . . ?
C14 C94 H94A 109.4 . . ?
C54 C94 H94A 109.4 . . ?
C14 C94 H94B 109.4 . . ?
C54 C94 H94B 109.4 . . ?
H94A C94 H94B 108.0 . . ?
C74 C104 C34 110.4(3) . . ?
C74 C104 H10C 109.6 . . ?
C34 C104 H10C 109.6 . . ?
C74 C104 H10D 109.6 . . ?
C34 C104 H10D 109.6 . . ?
H10C C104 H10D 108.1 . . ?

loop_
_geom_bond_atom_site_label_1
_geom_bond_atom_site_label_2
_geom_bond_distance
_geom_bond_site_symmetry_2
_geom_bond_publ_flag
Fe1 N14 1.860(2) . ?
Fe1 N11 1.9740(17) . ?
Fe1 N21 1.9858(17) . ?
N11 C21 1.339(3) . ?
N11 C12 1.437(2) . ?
N21 C41 1.325(3) . ?
N21 C13 1.441(3) . ?
C11 C21 1.510(3) . ?
C11 H11A 0.9800 . ?
C11 H11B 0.9800 . ?
C11 H11C 0.9800 . ?
C21 C31 1.396(3) . ?
C31 C41 1.398(3) . ?
C31 H31A 0.9500 . ?
C41 C51 1.511(3) . ?
C51 H51A 0.9800 . ?
C51 H51B 0.9800 . ?
C51 H51C 0.9800 . ?
C12 C62 1.402(3) . ?
C12 C22 1.412(3) . ?
C22 C32 1.391(3) . ?
C22 C72 1.518(3) . ?
C32 C42 1.384(4) . ?
C32 H32A 0.9500 . ?
C42 C52 1.378(3) . ?
C42 H42A 0.9500 . ?
C52 C62 1.393(3) . ?
C52 H52A 0.9500 . ?
C62 C102 1.526(3) . ?
C72 C92 1.521(4) . ?
C72 C82 1.526(3) . ?
C72 H72A 1.0000 . ?
C82 H82A 0.9800 . ?
C82 H82B 0.9800 . ?
C82 H82C 0.9800 . ?
C92 H92A 0.9800 . ?
C92 H92B 0.9800 . ?
C92 H92C 0.9800 . ?
C102 C122 1.524(4) . ?
C102 C112 1.529(3) . ?
C102 H10A 1.0000 . ?
C112 H11D 0.9800 . ?
C112 H11E 0.9800 . ?
C112 H11F 0.9800 . ?
C122 H12A 0.9800 . ?
C122 H12B 0.9800 . ?
C122 H12C 0.9800 . ?
C13 C23 1.405(3) . ?
C13 C63 1.408(3) . ?
C23 C33 1.396(3) . ?
C23 C73 1.513(3) . ?
C33 C43 1.368(4) . ?
C33 H33A 0.9500 . ?
C43 C53 1.385(4) . ?
C43 H43A 0.9500 . ?
C53 C63 1.387(3) . ?
C53 H53A 0.9500 . ?
C63 C103 1.517(3) . ?
C73 C83 1.526(4) . ?
C73 C93 1.530(3) . ?
C73 H73A 1.0000 . ?
C83 H83A 0.9800 . ?
C83 H83B 0.9800 . ?
C83 H83C 0.9800 . ?
C93 H93A 0.9800 . ?
C93 H93B 0.9800 . ?
C93 H93C 0.9800 . ?
C103 C123 1.523(4) . ?
C103 C113 1.525(4) . ?
C103 H10B 1.0000 . ?
C113 H11G 0.9800 . ?
C113 H11H 0.9800 . ?
C113 H11I 0.9800 . ?
C123 H12D 0.9800 . ?
C123 H12E 0.9800 . ?
C123 H12F 0.9800 . ?
N14 C14 1.454(3) . ?
N14 H14 0.83(3) . ?
C14 C24 1.511(3) . ?
C14 C94 1.519(4) . ?
C14 C84 1.524(3) . ?
C24 C34 1.535(4) . ?
C24 H24A 0.9900 . ?
C24 H24B 0.9900 . ?
C34 C104 1.494(5) . ?
C34 C44 1.516(6) . ?
C34 H34A 1.0000 . ?
C44 C54 1.530(7) . ?
C44 H44A 0.9900 . ?
C44 H44B 0.9900 . ?
C54 C64 1.521(6) . ?
C54 C94 1.554(5) . ?
C54 H54A 1.0000 . ?
C64 C74 1.467(5) . ?
C64 H64A 0.9900 . ?
C64 H64B 0.9900 . ?
C74 C104 1.485(5) . ?
C74 C84 1.541(4) . ?
C74 H74A 1.0000 . ?
C84 H84A 0.9900 . ?
C84 H84B 0.9900 . ?
C94 H94A 0.9900 . ?
C94 H94B 0.9900 . ?
C104 H10C 0.9900 . ?
C104 H10D 0.9900 . ?

loop_
_geom_torsion_atom_site_label_1
_geom_torsion_atom_site_label_2
_geom_torsion_atom_site_label_3
_geom_torsion_atom_site_label_4
_geom_torsion
_geom_torsion_site_symmetry_1
_geom_torsion_site_symmetry_2
_geom_torsion_site_symmetry_3
_geom_torsion_site_symmetry_4
_geom_torsion_publ_flag
N14 Fe1 N11 C21 -178.12(18) . . . . ?
N21 Fe1 N11 C21 1.15(17) . . . . ?
N14 Fe1 N11 C12 1.9(2) . . . . ?
N21 Fe1 N11 C12 -178.84(14) . . . . ?
N14 Fe1 N21 C41 177.14(18) . . . . ?
N11 Fe1 N21 C41 -2.38(18) . . . . ?
N14 Fe1 N21 C13 -4.84(18) . . . . ?
N11 Fe1 N21 C13 175.63(14) . . . . ?
C12 N11 C21 C31 -178.77(19) . . . . ?
Fe1 N11 C21 C31 1.2(3) . . . . ?
C12 N11 C21 C11 1.5(3) . . . . ?
Fe1 N11 C21 C11 -178.48(15) . . . . ?
N11 C21 C31 C41 -3.5(4) . . . . ?
C11 C21 C31 C41 176.2(2) . . . . ?
C13 N21 C41 C31 -176.6(2) . . . . ?
Fe1 N21 C41 C31 1.2(3) . . . . ?
C13 N21 C41 C51 2.3(3) . . . . ?
Fe1 N21 C41 C51 -179.92(17) . . . . ?
C21 C31 C41 N21 2.2(4) . . . . ?
C21 C31 C41 C51 -176.7(2) . . . . ?
C21 N11 C12 C62 -96.2(2) . . . . ?
Fe1 N11 C12 C62 83.8(2) . . . . ?
C21 N11 C12 C22 88.7(2) . . . . ?
Fe1 N11 C12 C22 -91.27(19) . . . . ?
C62 C12 C22 C32 -2.6(3) . . . . ?
N11 C12 C22 C32 172.37(18) . . . . ?
C62 C12 C22 C72 178.05(19) . . . . ?
N11 C12 C22 C72 -7.0(3) . . . . ?
C12 C22 C32 C42 -0.6(3) . . . . ?
C72 C22 C32 C42 178.8(2) . . . . ?
C22 C32 C42 C52 2.7(4) . . . . ?
C32 C42 C52 C62 -1.5(3) . . . . ?
C42 C52 C62 C12 -1.6(3) . . . . ?
C42 C52 C62 C102 178.2(2) . . . . ?
C22 C12 C62 C52 3.7(3) . . . . ?
N11 C12 C62 C52 -171.25(19) . . . . ?
C22 C12 C62 C102 -176.1(2) . . . . ?
N11 C12 C62 C102 9.0(3) . . . . ?
C32 C22 C72 C92 -76.8(3) . . . . ?
C12 C22 C72 C92 102.5(3) . . . . ?
C32 C22 C72 C82 47.8(3) . . . . ?
C12 C22 C72 C82 -132.8(2) . . . . ?
C52 C62 C102 C122 72.1(3) . . . . ?
C12 C62 C102 C122 -108.1(3) . . . . ?
C52 C62 C102 C112 -51.7(3) . . . . ?
C12 C62 C102 C112 128.1(2) . . . . ?
C41 N21 C13 C23 91.7(2) . . . . ?
Fe1 N21 C13 C23 -86.4(2) . . . . ?
C41 N21 C13 C63 -95.8(2) . . . . ?
Fe1 N21 C13 C63 86.11(19) . . . . ?
C63 C13 C23 C33 -3.0(3) . . . . ?
N21 C13 C23 C33 169.36(19) . . . . ?
C63 C13 C23 C73 178.4(2) . . . . ?
N21 C13 C23 C73 -9.2(3) . . . . ?
C13 C23 C33 C43 0.2(3) . . . . ?
C73 C23 C33 C43 178.8(2) . . . . ?
C23 C33 C43 C53 2.3(4) . . . . ?
C33 C43 C53 C63 -2.1(4) . . . . ?
C43 C53 C63 C13 -0.7(4) . . . . ?
C43 C53 C63 C103 179.9(2) . . . . ?
C23 C13 C63 C53 3.2(3) . . . . ?
N21 C13 C63 C53 -169.1(2) . . . . ?
C23 C13 C63 C103 -177.4(2) . . . . ?
N21 C13 C63 C103 10.3(3) . . . . ?
C33 C23 C73 C83 -72.6(3) . . . . ?
C13 C23 C73 C83 106.0(2) . . . . ?
C33 C23 C73 C93 50.8(3) . . . . ?
C13 C23 C73 C93 -130.6(2) . . . . ?
C53 C63 C103 C123 73.3(3) . . . . ?
C13 C63 C103 C123 -106.1(3) . . . . ?
C53 C63 C103 C113 -51.0(3) . . . . ?
C13 C63 C103 C113 129.6(3) . . . . ?
N11 Fe1 N14 C14 8.9(4) . . . . ?
N21 Fe1 N14 C14 -170.3(2) . . . . ?
Fe1 N14 C14 C24 -8.0(4) . . . . ?
Fe1 N14 C14 C94 112.9(3) . . . . ?
Fe1 N14 C14 C84 -126.0(3) . . . . ?
N14 C14 C24 C34 179.4(3) . . . . ?
C94 C14 C24 C34 56.5(3) . . . . ?
C84 C14 C24 C34 -60.0(3) . . . . ?
C14 C24 C34 C104 61.6(4) . . . . ?
C14 C24 C34 C44 -58.6(4) . . . . ?
C104 C34 C44 C54 -57.6(4) . . . . ?
C24 C34 C44 C54 62.3(4) . . . . ?
C34 C44 C54 C64 56.2(4) . . . . ?
C34 C44 C54 C94 -62.9(4) . . . . ?
C44 C54 C64 C74 -58.1(4) . . . . ?
C94 C54 C64 C74 58.5(5) . . . . ?
C54 C64 C74 C104 60.1(4) . . . . ?
C54 C64 C74 C84 -60.5(4) . . . . ?
N14 C14 C84 C74 177.3(2) . . . . ?
C24 C14 C84 C74 58.1(3) . . . . ?
C94 C14 C84 C74 -59.2(3) . . . . ?
C64 C74 C84 C14 62.1(4) . . . . ?
C104 C74 C84 C14 -58.2(4) . . . . ?
N14 C14 C94 C54 179.4(3) . . . . ?
C24 C14 C94 C54 -59.6(4) . . . . ?
C84 C14 C94 C54 56.4(4) . . . . ?
C64 C54 C94 C14 -56.6(5) . . . . ?
C44 C54 C94 C14 62.4(5) . . . . ?
C64 C74 C104 C34 -61.7(4) . . . . ?
C84 C74 C104 C34 58.2(4) . . . . ?
C44 C34 C104 C74 60.6(4) . . . . ?
C24 C34 C104 C74 -59.6(4) . . . . ?
